data_4132841
loop_
_publ_author_name
'B\"ohnke, Julian'
'Arrowsmith, Merle'
'Braunschweig, Holger'

_publ_section_title
;
 Reactivity Enhancement of a Zerovalent Diboron Compound by
 Desymmetrization.
;
_journal_issue 32
_journal_name_full 'Journal of the American Chemical Society'
_journal_page_first 10368
_journal_page_last 10373
_journal_paper_doi 10.1021/jacs.8b06930
_journal_volume 140
_journal_year 2018
_chemical_formula_moiety 'C47 H74 B2 N4'
_chemical_formula_sum 'C47 H74 B2 N4'
_chemical_formula_weight 716.72
_space_group_crystal_system triclinic
_space_group_IT_number 2
_space_group_name_Hall '-P 1'
_space_group_name_H-M_alt 'P -1'
_atom_sites_solution_hydrogens geom
_atom_sites_solution_primary iterative
_atom_sites_solution_secondary difmap
_audit_creation_method SHELXL-2014/6
_cell_angle_alpha 100.758(14)
_cell_angle_beta 92.964(18)
_cell_angle_gamma 107.228(17)
_cell_formula_units_Z 2
_cell_length_a 9.953(2)
_cell_length_b 11.3275(18)
_cell_length_c 20.749(7)
_cell_measurement_reflns_used 9908
_cell_measurement_temperature 100(2)
_cell_measurement_theta_max 26.80
_cell_measurement_theta_min 2.48
_cell_volume 2180.8(10)
_computing_cell_refinement 'Saint+ ver. V8.34A (Bruker AXS)'
_computing_data_collection 'APEX2 ver. 2014.9 (Bruker AXS)'
_computing_data_reduction 'Saint+ ver. V8.34A (Bruker AXS)'
_computing_molecular_graphics 'ShelXLe (Huebschle et all, 2011)'
_computing_publication_material 'SHELXL-2014/6 (Sheldrick, 2014)'
_computing_structure_refinement 'SHELXL-2014/6 (Sheldrick, 2014)'
_computing_structure_solution 'SHELXT (Sheldrick, 2014)'
_diffrn_ambient_temperature 100(2)
_diffrn_detector 'CMOS area detector (Photon 100)'
_diffrn_detector_area_resol_mean 10.24
_diffrn_measured_fraction_theta_full 0.998
_diffrn_measured_fraction_theta_max 0.998
_diffrn_measurement_device_type 'Bruker D8 Quest'
_diffrn_measurement_method '\f and \w scans'
_diffrn_radiation_monochromator 'multi-layer mirror'
_diffrn_radiation_type MoK\a
_diffrn_radiation_wavelength 0.71073
_diffrn_reflns_av_R_equivalents 0.0426
_diffrn_reflns_av_unetI/netI 0.0360
_diffrn_reflns_Laue_measured_fraction_full 0.998
_diffrn_reflns_Laue_measured_fraction_max 0.998
_diffrn_reflns_limit_h_max 12
_diffrn_reflns_limit_h_min -12
_diffrn_reflns_limit_k_max 14
_diffrn_reflns_limit_k_min -14
_diffrn_reflns_limit_l_max 25
_diffrn_reflns_limit_l_min -25
_diffrn_reflns_number 45524
_diffrn_reflns_point_group_measured_fraction_full 0.998
_diffrn_reflns_point_group_measured_fraction_max 0.998
_diffrn_reflns_theta_full 26.000
_diffrn_reflns_theta_max 26.372
_diffrn_reflns_theta_min 2.156
_diffrn_source 'microfocus sealed tube (Incoatec ImS)'
_exptl_absorpt_coefficient_mu 0.062
_exptl_absorpt_correction_T_max 0.7454
_exptl_absorpt_correction_T_min 0.6988
_exptl_absorpt_correction_type multi-scan
_exptl_absorpt_process_details 'SadAbs 2014/4 (Bruker AXS)'
_exptl_crystal_colour yellow
_exptl_crystal_density_diffrn 1.091
_exptl_crystal_description plate
_exptl_crystal_F_000 788
_exptl_crystal_size_max 0.131
_exptl_crystal_size_mid 0.079
_exptl_crystal_size_min 0.045
_refine_diff_density_max 0.259
_refine_diff_density_min -0.348
_refine_diff_density_rms 0.062
_refine_ls_extinction_method none
_refine_ls_goodness_of_fit_ref 1.043
_refine_ls_hydrogen_treatment constr
_refine_ls_matrix_type full
_refine_ls_number_parameters 498
_refine_ls_number_reflns 8907
_refine_ls_number_restraints 0
_refine_ls_restrained_S_all 1.043
_refine_ls_R_factor_all 0.0634
_refine_ls_R_factor_gt 0.0463
_refine_ls_shift/su_max 0.000
_refine_ls_shift/su_mean 0.000
_refine_ls_structure_factor_coef Fsqd
_refine_ls_weighting_details 'w=1/[\s^2^(Fo^2^)+(0.0520P)^2^+0.7283P] where P=(Fo^2^+2Fc^2^)/3'
_refine_ls_weighting_scheme calc
_refine_ls_wR_factor_gt 0.1036
_refine_ls_wR_factor_ref 0.1112
_reflns_Friedel_coverage 0.000
_reflns_number_gt 7052
_reflns_number_total 8907
_reflns_threshold_expression 'I > 2\s(I)'
_cod_data_source_file ja8b06930_si_001.cif
_cod_data_source_block test_a
_cod_original_cell_volume 2180.9(10)
_cod_database_code 4132841
_shelx_space_group_comment
;
The symmetry employed for this shelxl refinement is uniquely defined
by the following loop, which should always be used as a source of
symmetry information in preference to the above space-group names.
They are only intended as comments.
;
_shelx_estimated_absorpt_t_min 0.992
_shelx_estimated_absorpt_t_max 0.997
_shelxl_version_number 2014/6

loop_
_space_group_symop_operation_xyz
'x, y, z'
'-x, -y, -z'

loop_
_atom_site_label
_atom_site_type_symbol
_atom_site_fract_x
_atom_site_fract_y
_atom_site_fract_z
_atom_site_U_iso_or_equiv
_atom_site_adp_type
_atom_site_occupancy
_atom_site_site_symmetry_order
_atom_site_calc_flag
_atom_site_refinement_flags_posn
_atom_site_refinement_flags_adp
N1 N 0.39427(11) 0.88039(10) 0.15433(5) 0.0121(2) Uani 1 1 d . .
C1 C 0.28786(13) 0.76280(12) 0.14573(6) 0.0122(3) Uani 1 1 d . .
B1 B 0.26404(15) 0.67391(14) 0.19133(7) 0.0133(3) Uani 1 1 d . .
N2 N 0.32993(11) 0.67261(10) 0.38808(5) 0.0125(2) Uani 1 1 d . .
C2 C 0.19889(14) 0.74381(13) 0.07844(7) 0.0149(3) Uani 1 1 d . .
B2 B 0.33726(15) 0.68461(13) 0.26496(8) 0.0126(3) Uani 1 1 d . .
C3 C 0.04304(14) 0.73409(15) 0.08578(7) 0.0217(3) Uani 1 1 d . .
H3A H -0.0057 0.7309 0.0429 0.033 Uiso 1 1 calc R U
H3B H 0.0387 0.8081 0.1177 0.033 Uiso 1 1 calc R U
H3C H -0.0031 0.6571 0.1014 0.033 Uiso 1 1 calc R U
N3 N 0.13099(12) 0.42903(10) 0.13970(6) 0.0150(2) Uani 1 1 d . .
C4 C 0.19853(16) 0.62494(13) 0.02847(7) 0.0205(3) Uani 1 1 d . .
H4A H 0.1571 0.6267 -0.0151 0.031 Uiso 1 1 calc R U
H4B H 0.1424 0.5494 0.0427 0.031 Uiso 1 1 calc R U
H4C H 0.2959 0.6230 0.0259 0.031 Uiso 1 1 calc R U
N4 N 0.00431(11) 0.52711(10) 0.19333(6) 0.0149(2) Uani 1 1 d . .
C5 C 0.27483(14) 0.86190(13) 0.05199(7) 0.0170(3) Uani 1 1 d . .
H5A H 0.3391 0.8420 0.0198 0.020 Uiso 1 1 calc R U
H5B H 0.2050 0.8924 0.0299 0.020 Uiso 1 1 calc R U
C6 C 0.35886(14) 0.96204(13) 0.11178(7) 0.0159(3) Uani 1 1 d . .
C7 C 0.26577(16) 1.03780(14) 0.14472(8) 0.0233(3) Uani 1 1 d . .
H7A H 0.2217 1.0700 0.1114 0.035 Uiso 1 1 calc R U
H7B H 0.3246 1.1089 0.1790 0.035 Uiso 1 1 calc R U
H7C H 0.1919 0.9826 0.1647 0.035 Uiso 1 1 calc R U
C8 C 0.48963(15) 1.05441(13) 0.09397(7) 0.0215(3) Uani 1 1 d . .
H8A H 0.5481 1.0075 0.0714 0.032 Uiso 1 1 calc R U
H8B H 0.5443 1.1119 0.1343 0.032 Uiso 1 1 calc R U
H8C H 0.4607 1.1034 0.0648 0.032 Uiso 1 1 calc R U
C9 C 0.53365(13) 0.91393(12) 0.18872(6) 0.0127(3) Uani 1 1 d . .
C10 C 0.63561(14) 0.86471(13) 0.15858(7) 0.0167(3) Uani 1 1 d . .
C11 C 0.59982(16) 0.76695(16) 0.09436(7) 0.0260(4) Uani 1 1 d . .
H11 H 0.4981 0.7507 0.0785 0.031 Uiso 1 1 calc R U
C12 C 0.6886(2) 0.8135(2) 0.04062(8) 0.0404(5) Uani 1 1 d . .
H12A H 0.6513 0.7545 -0.0018 0.061 Uiso 1 1 calc R U
H12B H 0.7872 0.8185 0.0520 0.061 Uiso 1 1 calc R U
H12C H 0.6840 0.8975 0.0374 0.061 Uiso 1 1 calc R U
C14 C 0.77469(14) 0.90834(14) 0.18847(7) 0.0196(3) Uani 1 1 d . .
H14 H 0.8430 0.8744 0.1687 0.024 Uiso 1 1 calc R U
C13 C 0.61724(17) 0.64180(15) 0.10457(8) 0.0314(4) Uani 1 1 d . .
H13A H 0.5808 0.5771 0.0639 0.047 Uiso 1 1 calc R U
H13B H 0.5643 0.6151 0.1406 0.047 Uiso 1 1 calc R U
H13C H 0.7177 0.6530 0.1157 0.047 Uiso 1 1 calc R U
C17 C 0.57411(14) 1.00437(12) 0.24839(7) 0.0138(3) Uani 1 1 d . .
C16 C 0.71581(14) 1.04649(13) 0.27567(7) 0.0182(3) Uani 1 1 d . .
H16 H 0.7438 1.1089 0.3155 0.022 Uiso 1 1 calc R U
C15 C 0.81604(15) 0.99977(13) 0.24618(7) 0.0203(3) Uani 1 1 d . .
H15 H 0.9120 1.0300 0.2653 0.024 Uiso 1 1 calc R U
C18 C 0.46935(14) 1.05529(12) 0.28583(7) 0.0153(3) Uani 1 1 d . .
H18 H 0.3737 1.0155 0.2600 0.018 Uiso 1 1 calc R U
C19 C 0.50651(16) 1.19926(13) 0.29465(7) 0.0216(3) Uani 1 1 d . .
H19A H 0.5117 1.2219 0.2513 0.032 Uiso 1 1 calc R U
H19B H 0.5982 1.2403 0.3216 0.032 Uiso 1 1 calc R U
H19C H 0.4333 1.2275 0.3167 0.032 Uiso 1 1 calc R U
C20 C 0.46166(16) 1.01941(13) 0.35332(7) 0.0201(3) Uani 1 1 d . .
H20A H 0.4340 0.9272 0.3474 0.030 Uiso 1 1 calc R U
H20B H 0.3915 1.0507 0.3764 0.030 Uiso 1 1 calc R U
H20C H 0.5546 1.0574 0.3795 0.030 Uiso 1 1 calc R U
C21 C 0.38801(13) 0.66382(11) 0.32589(6) 0.0117(3) Uani 1 1 d . .
C22 C 0.53329(14) 0.64149(12) 0.33635(7) 0.0136(3) Uani 1 1 d . .
C23 C 0.53929(15) 0.52189(13) 0.28918(7) 0.0194(3) Uani 1 1 d . .
H23A H 0.5310 0.5328 0.2435 0.029 Uiso 1 1 calc R U
H23B H 0.4611 0.4491 0.2945 0.029 Uiso 1 1 calc R U
H23C H 0.6296 0.5074 0.2993 0.029 Uiso 1 1 calc R U
C24 C 0.65568(14) 0.75228(13) 0.32465(7) 0.0176(3) Uani 1 1 d . .
H24A H 0.6412 0.7634 0.2794 0.026 Uiso 1 1 calc R U
H24B H 0.7453 0.7344 0.3313 0.026 Uiso 1 1 calc R U
H24C H 0.6587 0.8298 0.3558 0.026 Uiso 1 1 calc R U
C25 C 0.54264(14) 0.62740(13) 0.40898(7) 0.0156(3) Uani 1 1 d . .
H25A H 0.5161 0.5369 0.4111 0.019 Uiso 1 1 calc R U
H25B H 0.6404 0.6700 0.4309 0.019 Uiso 1 1 calc R U
C26 C 0.43949(14) 0.68908(12) 0.44340(7) 0.0147(3) Uani 1 1 d . .
C27 C 0.37830(15) 0.62655(14) 0.49912(7) 0.0198(3) Uani 1 1 d . .
H27A H 0.3347 0.5355 0.4820 0.030 Uiso 1 1 calc R U
H27B H 0.3066 0.6633 0.5167 0.030 Uiso 1 1 calc R U
H27C H 0.4543 0.6408 0.5344 0.030 Uiso 1 1 calc R U
C28 C 0.51435(15) 0.82988(13) 0.47272(7) 0.0188(3) Uani 1 1 d . .
H28A H 0.5460 0.8738 0.4371 0.028 Uiso 1 1 calc R U
H28B H 0.5964 0.8390 0.5036 0.028 Uiso 1 1 calc R U
H28C H 0.4485 0.8668 0.4961 0.028 Uiso 1 1 calc R U
C29 C 0.18118(13) 0.61922(12) 0.39136(6) 0.0129(3) Uani 1 1 d . .
C30 C 0.10038(14) 0.69958(12) 0.41199(7) 0.0148(3) Uani 1 1 d . .
C31 C 0.16407(14) 0.84256(13) 0.43194(7) 0.0182(3) Uani 1 1 d . .
H31 H 0.2675 0.8646 0.4271 0.022 Uiso 1 1 calc R U
C32 C 0.14847(17) 0.89025(15) 0.50451(8) 0.0299(4) Uani 1 1 d . .
H32A H 0.1945 0.9819 0.5169 0.045 Uiso 1 1 calc R U
H32B H 0.1931 0.8484 0.5325 0.045 Uiso 1 1 calc R U
H32C H 0.0478 0.8709 0.5104 0.045 Uiso 1 1 calc R U
C33 C 0.09818(16) 0.90863(14) 0.38715(9) 0.0288(4) Uani 1 1 d . .
H33A H 0.1151 0.8816 0.3414 0.043 Uiso 1 1 calc R U
H33B H 0.1412 1.0004 0.4014 0.043 Uiso 1 1 calc R U
H33C H -0.0040 0.8862 0.3899 0.043 Uiso 1 1 calc R U
C34 C -0.04462(14) 0.64721(13) 0.41508(7) 0.0173(3) Uani 1 1 d . .
H34 H -0.0985 0.7016 0.4297 0.021 Uiso 1 1 calc R U
C35 C -0.11120(14) 0.51847(13) 0.39735(7) 0.0195(3) Uani 1 1 d . .
H35 H -0.2102 0.4846 0.3987 0.023 Uiso 1 1 calc R U
C36 C -0.03161(15) 0.43953(13) 0.37753(7) 0.0193(3) Uani 1 1 d . .
H36 H -0.0773 0.3508 0.3654 0.023 Uiso 1 1 calc R U
C37 C 0.11369(14) 0.48650(13) 0.37493(7) 0.0154(3) Uani 1 1 d . .
C38 C 0.19404(15) 0.39210(13) 0.35695(7) 0.0171(3) Uani 1 1 d . .
H38 H 0.2974 0.4402 0.3645 0.021 Uiso 1 1 calc R U
C39 C 0.15844(16) 0.32675(13) 0.28396(7) 0.0216(3) Uani 1 1 d . .
H39A H 0.1841 0.3903 0.2567 0.032 Uiso 1 1 calc R U
H39B H 0.0567 0.2815 0.2747 0.032 Uiso 1 1 calc R U
H39C H 0.2116 0.2666 0.2737 0.032 Uiso 1 1 calc R U
C40 C 0.16685(17) 0.29322(14) 0.40030(8) 0.0244(3) Uani 1 1 d . .
H40A H 0.0694 0.2364 0.3891 0.037 Uiso 1 1 calc R U
H40B H 0.1810 0.3360 0.4469 0.037 Uiso 1 1 calc R U
H40C H 0.2328 0.2441 0.3926 0.037 Uiso 1 1 calc R U
C41 C 0.13358(14) 0.54537(12) 0.17204(6) 0.0133(3) Uani 1 1 d . .
C42 C 0.25268(16) 0.40129(14) 0.11258(8) 0.0229(3) Uani 1 1 d . .
H42A H 0.2283 0.3636 0.0653 0.034 Uiso 1 1 calc R U
H42B H 0.2797 0.3418 0.1353 0.034 Uiso 1 1 calc R U
H42C H 0.3320 0.4797 0.1189 0.034 Uiso 1 1 calc R U
C43 C 0.00159(15) 0.33891(13) 0.14111(7) 0.0174(3) Uani 1 1 d . .
C44 C -0.02678(17) 0.20146(14) 0.11329(8) 0.0253(3) Uani 1 1 d . .
H44A H -0.0053 0.1896 0.0674 0.038 Uiso 1 1 calc R U
H44B H -0.1267 0.1560 0.1148 0.038 Uiso 1 1 calc R U
H44C H 0.0329 0.1685 0.1394 0.038 Uiso 1 1 calc R U
C45 C -0.07793(14) 0.40053(13) 0.17498(7) 0.0180(3) Uani 1 1 d . .
C46 C -0.22185(16) 0.35316(15) 0.19559(8) 0.0279(4) Uani 1 1 d . .
H46A H -0.2870 0.3866 0.1731 0.042 Uiso 1 1 calc R U
H46B H -0.2179 0.3812 0.2435 0.042 Uiso 1 1 calc R U
H46C H -0.2554 0.2605 0.1837 0.042 Uiso 1 1 calc R U
C47 C -0.04087(15) 0.62484(13) 0.23422(7) 0.0190(3) Uani 1 1 d . .
H47A H 0.0293 0.7077 0.2368 0.029 Uiso 1 1 calc R U
H47B H -0.0495 0.6079 0.2787 0.029 Uiso 1 1 calc R U
H47C H -0.1327 0.6245 0.2146 0.029 Uiso 1 1 calc R U

loop_
_atom_site_aniso_label
_atom_site_aniso_U_11
_atom_site_aniso_U_22
_atom_site_aniso_U_33
_atom_site_aniso_U_23
_atom_site_aniso_U_13
_atom_site_aniso_U_12
N1 0.0098(5) 0.0145(5) 0.0128(6) 0.0044(4) 0.0006(4) 0.0038(4)
C1 0.0083(6) 0.0164(6) 0.0118(6) -0.0003(5) 0.0017(5) 0.0055(5)
B1 0.0098(7) 0.0147(7) 0.0140(7) -0.0002(6) 0.0019(6) 0.0036(6)
N2 0.0090(5) 0.0177(6) 0.0106(6) 0.0044(4) 0.0010(4) 0.0030(4)
C2 0.0115(6) 0.0200(7) 0.0127(7) 0.0038(5) 0.0002(5) 0.0040(5)
B2 0.0071(7) 0.0130(7) 0.0177(8) 0.0025(6) 0.0054(6) 0.0030(6)
C3 0.0126(7) 0.0303(8) 0.0228(8) 0.0097(6) -0.0013(6) 0.0057(6)
N3 0.0135(6) 0.0150(6) 0.0149(6) 0.0009(4) 0.0007(5) 0.0034(5)
C4 0.0205(7) 0.0228(7) 0.0139(7) 0.0019(6) -0.0024(6) 0.0024(6)
N4 0.0117(6) 0.0157(6) 0.0156(6) 0.0018(4) 0.0014(4) 0.0029(5)
C5 0.0142(7) 0.0225(7) 0.0153(7) 0.0066(6) 0.0004(5) 0.0058(6)
C6 0.0154(7) 0.0183(7) 0.0156(7) 0.0063(5) 0.0003(5) 0.0065(6)
C7 0.0266(8) 0.0248(8) 0.0231(8) 0.0060(6) -0.0001(6) 0.0146(7)
C8 0.0222(8) 0.0200(7) 0.0212(8) 0.0086(6) -0.0010(6) 0.0028(6)
C9 0.0103(6) 0.0155(6) 0.0130(7) 0.0065(5) 0.0024(5) 0.0025(5)
C10 0.0142(7) 0.0234(7) 0.0135(7) 0.0052(5) 0.0026(5) 0.0066(6)
C11 0.0185(8) 0.0433(9) 0.0172(8) -0.0050(7) -0.0003(6) 0.0187(7)
C12 0.0534(12) 0.0666(13) 0.0196(9) 0.0101(8) 0.0123(8) 0.0443(10)
C14 0.0111(7) 0.0287(8) 0.0218(8) 0.0093(6) 0.0062(6) 0.0074(6)
C13 0.0236(8) 0.0337(9) 0.0310(9) -0.0073(7) 0.0039(7) 0.0086(7)
C17 0.0131(6) 0.0129(6) 0.0155(7) 0.0066(5) 0.0024(5) 0.0017(5)
C16 0.0170(7) 0.0145(6) 0.0186(7) 0.0033(5) -0.0020(6) -0.0010(6)
C15 0.0092(6) 0.0233(7) 0.0257(8) 0.0092(6) -0.0024(6) -0.0006(6)
C18 0.0155(7) 0.0136(6) 0.0153(7) 0.0019(5) 0.0019(5) 0.0030(5)
C19 0.0235(8) 0.0169(7) 0.0239(8) 0.0035(6) 0.0067(6) 0.0056(6)
C20 0.0227(8) 0.0187(7) 0.0171(7) 0.0029(6) 0.0044(6) 0.0038(6)
C21 0.0100(6) 0.0097(6) 0.0147(7) 0.0023(5) 0.0035(5) 0.0020(5)
C22 0.0119(6) 0.0152(6) 0.0154(7) 0.0047(5) 0.0014(5) 0.0058(5)
C23 0.0177(7) 0.0201(7) 0.0232(8) 0.0050(6) 0.0043(6) 0.0096(6)
C24 0.0109(7) 0.0233(7) 0.0195(7) 0.0074(6) 0.0027(5) 0.0047(6)
C25 0.0127(7) 0.0170(7) 0.0185(7) 0.0071(5) 0.0001(5) 0.0050(5)
C26 0.0113(6) 0.0185(7) 0.0137(7) 0.0057(5) 0.0001(5) 0.0029(5)
C27 0.0190(7) 0.0253(7) 0.0156(7) 0.0087(6) 0.0016(6) 0.0049(6)
C28 0.0172(7) 0.0215(7) 0.0153(7) 0.0033(6) -0.0010(6) 0.0035(6)
C29 0.0107(6) 0.0167(6) 0.0113(6) 0.0056(5) 0.0011(5) 0.0026(5)
C30 0.0138(7) 0.0176(7) 0.0130(7) 0.0054(5) 0.0023(5) 0.0036(5)
C31 0.0119(7) 0.0171(7) 0.0246(8) 0.0033(6) 0.0047(6) 0.0032(5)
C32 0.0234(8) 0.0258(8) 0.0309(9) -0.0053(7) 0.0097(7) -0.0006(7)
C33 0.0198(8) 0.0182(7) 0.0483(11) 0.0092(7) -0.0001(7) 0.0054(6)
C34 0.0140(7) 0.0229(7) 0.0165(7) 0.0062(6) 0.0054(5) 0.0063(6)
C35 0.0105(7) 0.0249(7) 0.0218(8) 0.0090(6) 0.0035(6) 0.0006(6)
C36 0.0165(7) 0.0154(7) 0.0231(8) 0.0067(6) 0.0016(6) -0.0011(6)
C37 0.0157(7) 0.0173(7) 0.0131(7) 0.0058(5) 0.0008(5) 0.0036(6)
C38 0.0166(7) 0.0144(6) 0.0200(7) 0.0056(5) 0.0017(6) 0.0031(5)
C39 0.0218(8) 0.0181(7) 0.0229(8) 0.0020(6) 0.0006(6) 0.0052(6)
C40 0.0285(8) 0.0192(7) 0.0279(8) 0.0103(6) 0.0046(7) 0.0073(6)
C41 0.0136(6) 0.0166(7) 0.0094(6) 0.0023(5) -0.0006(5) 0.0050(5)
C42 0.0207(8) 0.0229(7) 0.0252(8) 0.0004(6) 0.0049(6) 0.0094(6)
C43 0.0152(7) 0.0167(7) 0.0166(7) 0.0030(5) -0.0027(5) 0.0007(6)
C44 0.0262(8) 0.0188(7) 0.0262(8) 0.0007(6) -0.0002(7) 0.0028(6)
C45 0.0142(7) 0.0186(7) 0.0176(7) 0.0033(5) -0.0014(6) 0.0004(6)
C46 0.0152(7) 0.0256(8) 0.0359(9) 0.0027(7) 0.0044(7) -0.0022(6)
C47 0.0161(7) 0.0206(7) 0.0207(8) 0.0025(6) 0.0048(6) 0.0069(6)

loop_
_atom_type_symbol
_atom_type_description
_atom_type_scat_dispersion_real
_atom_type_scat_dispersion_imag
_atom_type_scat_source
C C 0.0033 0.0016 'International Tables Vol C Tables 4.2.6.8 and 6.1.1.4'
H H 0.0000 0.0000 'International Tables Vol C Tables 4.2.6.8 and 6.1.1.4'
B B 0.0013 0.0007 'International Tables Vol C Tables 4.2.6.8 and 6.1.1.4'
N N 0.0061 0.0033 'International Tables Vol C Tables 4.2.6.8 and 6.1.1.4'

loop_
_geom_angle_atom_site_label_1
_geom_angle_atom_site_label_2
_geom_angle_atom_site_label_3
_geom_angle
C1 N1 C9 126.19(11)
C1 N1 C6 112.10(10)
C9 N1 C6 120.65(10)
N1 C1 B1 127.25(12)
N1 C1 C2 106.35(11)
B1 C1 C2 126.40(12)
C1 B1 C41 118.77(12)
C1 B1 B2 132.35(12)
C41 B1 B2 108.58(11)
C29 N2 C21 121.17(11)
C29 N2 C26 122.97(10)
C21 N2 C26 110.92(10)
C4 C2 C3 106.92(12)
C4 C2 C5 108.96(11)
C3 C2 C5 111.32(11)
C4 C2 C1 113.28(11)
C3 C2 C1 112.80(11)
C5 C2 C1 103.58(11)
C21 B2 B1 167.09(13)
C2 C3 H3A 109.5
C2 C3 H3B 109.5
H3A C3 H3B 109.5
C2 C3 H3C 109.5
H3A C3 H3C 109.5
H3B C3 H3C 109.5
C41 N3 C43 111.23(11)
C41 N3 C42 123.77(12)
C43 N3 C42 124.78(11)
C2 C4 H4A 109.5
C2 C4 H4B 109.5
H4A C4 H4B 109.5
C2 C4 H4C 109.5
H4A C4 H4C 109.5
H4B C4 H4C 109.5
C41 N4 C45 111.24(11)
C41 N4 C47 124.80(11)
C45 N4 C47 123.83(11)
C6 C5 C2 106.41(11)
C6 C5 H5A 110.4
C2 C5 H5A 110.4
C6 C5 H5B 110.4
C2 C5 H5B 110.4
H5A C5 H5B 108.6
N1 C6 C8 112.74(11)
N1 C6 C5 100.58(10)
C8 C6 C5 112.51(12)
N1 C6 C7 111.78(11)
C8 C6 C7 108.45(12)
C5 C6 C7 110.68(11)
C6 C7 H7A 109.5
C6 C7 H7B 109.5
H7A C7 H7B 109.5
C6 C7 H7C 109.5
H7A C7 H7C 109.5
H7B C7 H7C 109.5
C6 C8 H8A 109.5
C6 C8 H8B 109.5
H8A C8 H8B 109.5
C6 C8 H8C 109.5
H8A C8 H8C 109.5
H8B C8 H8C 109.5
C17 C9 C10 119.58(12)
C17 C9 N1 120.92(12)
C10 C9 N1 119.18(12)
C14 C10 C9 119.04(13)
C14 C10 C11 118.40(13)
C9 C10 C11 122.56(12)
C10 C11 C13 111.27(13)
C10 C11 C12 112.09(14)
C13 C11 C12 110.03(13)
C10 C11 H11 107.8
C13 C11 H11 107.8
C12 C11 H11 107.8
C11 C12 H12A 109.5
C11 C12 H12B 109.5
H12A C12 H12B 109.5
C11 C12 H12C 109.5
H12A C12 H12C 109.5
H12B C12 H12C 109.5
C15 C14 C10 121.68(13)
C15 C14 H14 119.2
C10 C14 H14 119.2
C11 C13 H13A 109.5
C11 C13 H13B 109.5
H13A C13 H13B 109.5
C11 C13 H13C 109.5
H13A C13 H13C 109.5
H13B C13 H13C 109.5
C16 C17 C9 118.97(12)
C16 C17 C18 118.34(12)
C9 C17 C18 122.66(12)
C15 C16 C17 121.71(13)
C15 C16 H16 119.1
C17 C16 H16 119.1
C16 C15 C14 118.98(13)
C16 C15 H15 120.5
C14 C15 H15 120.5
C17 C18 C20 110.40(11)
C17 C18 C19 112.15(11)
C20 C18 C19 109.72(11)
C17 C18 H18 108.2
C20 C18 H18 108.2
C19 C18 H18 108.2
C18 C19 H19A 109.5
C18 C19 H19B 109.5
H19A C19 H19B 109.5
C18 C19 H19C 109.5
H19A C19 H19C 109.5
H19B C19 H19C 109.5
C18 C20 H20A 109.5
C18 C20 H20B 109.5
H20A C20 H20B 109.5
C18 C20 H20C 109.5
H20A C20 H20C 109.5
H20B C20 H20C 109.5
B2 C21 N2 129.32(12)
B2 C21 C22 122.07(11)
N2 C21 C22 108.27(11)
C24 C22 C23 107.11(11)
C24 C22 C25 111.86(11)
C23 C22 C25 111.27(11)
C24 C22 C21 111.88(10)
C23 C22 C21 111.75(11)
C25 C22 C21 103.04(10)
C22 C23 H23A 109.5
C22 C23 H23B 109.5
H23A C23 H23B 109.5
C22 C23 H23C 109.5
H23A C23 H23C 109.5
H23B C23 H23C 109.5
C22 C24 H24A 109.5
C22 C24 H24B 109.5
H24A C24 H24B 109.5
C22 C24 H24C 109.5
H24A C24 H24C 109.5
H24B C24 H24C 109.5
C26 C25 C22 107.19(10)
C26 C25 H25A 110.3
C22 C25 H25A 110.3
C26 C25 H25B 110.3
C22 C25 H25B 110.3
H25A C25 H25B 108.5
N2 C26 C27 112.68(11)
N2 C26 C28 110.80(11)
C27 C26 C28 108.02(11)
N2 C26 C25 102.43(10)
C27 C26 C25 112.37(11)
C28 C26 C25 110.51(11)
C26 C27 H27A 109.5
C26 C27 H27B 109.5
H27A C27 H27B 109.5
C26 C27 H27C 109.5
H27A C27 H27C 109.5
H27B C27 H27C 109.5
C26 C28 H28A 109.5
C26 C28 H28B 109.5
H28A C28 H28B 109.5
C26 C28 H28C 109.5
H28A C28 H28C 109.5
H28B C28 H28C 109.5
C30 C29 C37 119.12(12)
C30 C29 N2 119.57(12)
C37 C29 N2 121.30(12)
C34 C30 C29 119.41(12)
C34 C30 C31 117.77(12)
C29 C30 C31 122.81(12)
C30 C31 C33 111.53(12)
C30 C31 C32 110.84(12)
C33 C31 C32 110.62(13)
C30 C31 H31 107.9
C33 C31 H31 107.9
C32 C31 H31 107.9
C31 C32 H32A 109.5
C31 C32 H32B 109.5
H32A C32 H32B 109.5
C31 C32 H32C 109.5
H32A C32 H32C 109.5
H32B C32 H32C 109.5
C31 C33 H33A 109.5
C31 C33 H33B 109.5
H33A C33 H33B 109.5
C31 C33 H33C 109.5
H33A C33 H33C 109.5
H33B C33 H33C 109.5
C35 C34 C30 121.56(13)
C35 C34 H34 119.2
C30 C34 H34 119.2
C34 C35 C36 118.99(13)
C34 C35 H35 120.5
C36 C35 H35 120.5
C35 C36 C37 121.80(13)
C35 C36 H36 119.1
C37 C36 H36 119.1
C36 C37 C29 119.07(13)
C36 C37 C38 118.06(12)
C29 C37 C38 122.82(12)
C37 C38 C39 111.14(11)
C37 C38 C40 112.27(12)
C39 C38 C40 110.20(12)
C37 C38 H38 107.7
C39 C38 H38 107.7
C40 C38 H38 107.7
C38 C39 H39A 109.5
C38 C39 H39B 109.5
H39A C39 H39B 109.5
C38 C39 H39C 109.5
H39A C39 H39C 109.5
H39B C39 H39C 109.5
C38 C40 H40A 109.5
C38 C40 H40B 109.5
H40A C40 H40B 109.5
C38 C40 H40C 109.5
H40A C40 H40C 109.5
H40B C40 H40C 109.5
N4 C41 N3 104.40(11)
N4 C41 B1 125.77(12)
N3 C41 B1 129.28(12)
N3 C42 H42A 109.5
N3 C42 H42B 109.5
H42A C42 H42B 109.5
N3 C42 H42C 109.5
H42A C42 H42C 109.5
H42B C42 H42C 109.5
C45 C43 N3 106.52(12)
C45 C43 C44 130.75(13)
N3 C43 C44 122.56(13)
C43 C44 H44A 109.5
C43 C44 H44B 109.5
H44A C44 H44B 109.5
C43 C44 H44C 109.5
H44A C44 H44C 109.5
H44B C44 H44C 109.5
C43 C45 N4 106.61(12)
C43 C45 C46 131.02(13)
N4 C45 C46 122.27(13)
C45 C46 H46A 109.5
C45 C46 H46B 109.5
H46A C46 H46B 109.5
C45 C46 H46C 109.5
H46A C46 H46C 109.5
H46B C46 H46C 109.5
N4 C47 H47A 109.5
N4 C47 H47B 109.5
H47A C47 H47B 109.5
N4 C47 H47C 109.5
H47A C47 H47C 109.5
H47B C47 H47C 109.5

loop_
_geom_bond_atom_site_label_1
_geom_bond_atom_site_label_2
_geom_bond_distance
N1 C1 1.4085(17)
N1 C9 1.4361(17)
N1 C6 1.4917(17)
C1 B1 1.484(2)
C1 C2 1.5579(19)
B1 C41 1.605(2)
B1 B2 1.626(2)
N2 C29 1.4345(17)
N2 C21 1.4397(17)
N2 C26 1.4871(17)
C2 C4 1.5374(19)
C2 C3 1.5399(19)
C2 C5 1.5426(19)
B2 C21 1.423(2)
C3 H3A 0.9800
C3 H3B 0.9800
C3 H3C 0.9800
N3 C41 1.3549(17)
N3 C43 1.3922(18)
N3 C42 1.4535(18)
C4 H4A 0.9800
C4 H4B 0.9800
C4 H4C 0.9800
N4 C41 1.3522(17)
N4 C45 1.3927(18)
N4 C47 1.4599(17)
C5 C6 1.527(2)
C5 H5A 0.9900
C5 H5B 0.9900
C6 C8 1.5209(19)
C6 C7 1.5426(19)
C7 H7A 0.9800
C7 H7B 0.9800
C7 H7C 0.9800
C8 H8A 0.9800
C8 H8B 0.9800
C8 H8C 0.9800
C9 C17 1.4055(19)
C9 C10 1.4151(19)
C10 C14 1.392(2)
C10 C11 1.515(2)
C11 C13 1.529(2)
C11 C12 1.532(2)
C11 H11 1.0000
C12 H12A 0.9800
C12 H12B 0.9800
C12 H12C 0.9800
C14 C15 1.382(2)
C14 H14 0.9500
C13 H13A 0.9800
C13 H13B 0.9800
C13 H13C 0.9800
C17 C16 1.3983(19)
C17 C18 1.5153(19)
C16 C15 1.380(2)
C16 H16 0.9500
C15 H15 0.9500
C18 C20 1.5289(19)
C18 C19 1.5343(19)
C18 H18 1.0000
C19 H19A 0.9800
C19 H19B 0.9800
C19 H19C 0.9800
C20 H20A 0.9800
C20 H20B 0.9800
C20 H20C 0.9800
C21 C22 1.5514(18)
C22 C24 1.5350(18)
C22 C23 1.5349(19)
C22 C25 1.5458(19)
C23 H23A 0.9800
C23 H23B 0.9800
C23 H23C 0.9800
C24 H24A 0.9800
C24 H24B 0.9800
C24 H24C 0.9800
C25 C26 1.5385(19)
C25 H25A 0.9900
C25 H25B 0.9900
C26 C27 1.5272(19)
C26 C28 1.5350(19)
C27 H27A 0.9800
C27 H27B 0.9800
C27 H27C 0.9800
C28 H28A 0.9800
C28 H28B 0.9800
C28 H28C 0.9800
C29 C30 1.4080(19)
C29 C37 1.4193(19)
C30 C34 1.3984(19)
C30 C31 1.5201(19)
C31 C33 1.530(2)
C31 C32 1.534(2)
C31 H31 1.0000
C32 H32A 0.9800
C32 H32B 0.9800
C32 H32C 0.9800
C33 H33A 0.9800
C33 H33B 0.9800
C33 H33C 0.9800
C34 C35 1.380(2)
C34 H34 0.9500
C35 C36 1.383(2)
C35 H35 0.9500
C36 C37 1.3931(19)
C36 H36 0.9500
C37 C38 1.5200(19)
C38 C39 1.529(2)
C38 C40 1.5357(19)
C38 H38 1.0000
C39 H39A 0.9800
C39 H39B 0.9800
C39 H39C 0.9800
C40 H40A 0.9800
C40 H40B 0.9800
C40 H40C 0.9800
C42 H42A 0.9800
C42 H42B 0.9800
C42 H42C 0.9800
C43 C45 1.345(2)
C43 C44 1.491(2)
C44 H44A 0.9800
C44 H44B 0.9800
C44 H44C 0.9800
C45 C46 1.489(2)
C46 H46A 0.9800
C46 H46B 0.9800
C46 H46C 0.9800
C47 H47A 0.9800
C47 H47B 0.9800
C47 H47C 0.9800

loop_
_geom_torsion_atom_site_label_1
_geom_torsion_atom_site_label_2
_geom_torsion_atom_site_label_3
_geom_torsion_atom_site_label_4
_geom_torsion
C9 N1 C1 B1 31.0(2)
C6 N1 C1 B1 -160.81(12)
C9 N1 C1 C2 -149.06(12)
C6 N1 C1 C2 19.13(13)
N1 C1 B1 C41 178.88(11)
C2 C1 B1 C41 -1.04(19)
N1 C1 B1 B2 6.0(2)
C2 C1 B1 B2 -173.94(13)
N1 C1 C2 C4 120.13(12)
B1 C1 C2 C4 -59.93(17)
N1 C1 C2 C3 -118.23(12)
B1 C1 C2 C3 61.71(17)
N1 C1 C2 C5 2.24(13)
B1 C1 C2 C5 -177.82(12)
C1 B1 B2 C21 -161.7(5)
C41 B1 B2 C21 24.9(6)
C4 C2 C5 C6 -142.53(11)
C3 C2 C5 C6 99.79(13)
C1 C2 C5 C6 -21.68(13)
C1 N1 C6 C8 -152.14(11)
C9 N1 C6 C8 16.79(17)
C1 N1 C6 C5 -32.10(13)
C9 N1 C6 C5 136.83(12)
C1 N1 C6 C7 85.38(14)
C9 N1 C6 C7 -105.69(14)
C2 C5 C6 N1 31.67(13)
C2 C5 C6 C8 151.87(11)
C2 C5 C6 C7 -86.63(13)
C1 N1 C9 C17 -112.19(15)
C6 N1 C9 C17 80.54(16)
C1 N1 C9 C10 74.31(17)
C6 N1 C9 C10 -92.95(15)
C17 C9 C10 C14 -0.76(19)
N1 C9 C10 C14 172.82(12)
C17 C9 C10 C11 179.91(13)
N1 C9 C10 C11 -6.5(2)
C14 C10 C11 C13 65.71(18)
C9 C10 C11 C13 -114.96(15)
C14 C10 C11 C12 -57.98(18)
C9 C10 C11 C12 121.35(15)
C9 C10 C14 C15 -1.0(2)
C11 C10 C14 C15 178.33(13)
C10 C9 C17 C16 1.87(19)
N1 C9 C17 C16 -171.59(11)
C10 C9 C17 C18 -176.03(12)
N1 C9 C17 C18 10.50(19)
C9 C17 C16 C15 -1.3(2)
C18 C17 C16 C15 176.73(12)
C17 C16 C15 C14 -0.5(2)
C10 C14 C15 C16 1.7(2)
C16 C17 C18 C20 -61.43(16)
C9 C17 C18 C20 116.49(14)
C16 C17 C18 C19 61.26(16)
C9 C17 C18 C19 -120.82(14)
B1 B2 C21 N2 -97.8(6)
B1 B2 C21 C22 89.6(6)
C29 N2 C21 B2 44.66(19)
C26 N2 C21 B2 -159.55(13)
C29 N2 C21 C22 -142.00(11)
C26 N2 C21 C22 13.80(13)
B2 C21 C22 C24 58.32(16)
N2 C21 C22 C24 -115.61(12)
B2 C21 C22 C23 -61.78(16)
N2 C21 C22 C23 124.29(11)
B2 C21 C22 C25 178.65(12)
N2 C21 C22 C25 4.72(13)
C24 C22 C25 C26 99.66(12)
C23 C22 C25 C26 -140.58(11)
C21 C22 C25 C26 -20.68(13)
C29 N2 C26 C27 8.13(17)
C21 N2 C26 C27 -147.15(11)
C29 N2 C26 C28 -113.03(13)
C21 N2 C26 C28 91.69(13)
C29 N2 C26 C25 129.10(12)
C21 N2 C26 C25 -26.18(13)
C22 C25 C26 N2 28.47(13)
C22 C25 C26 C27 149.65(11)
C22 C25 C26 C28 -89.61(13)
C21 N2 C29 C30 -113.82(14)
C26 N2 C29 C30 93.35(15)
C21 N2 C29 C37 66.94(16)
C26 N2 C29 C37 -85.89(16)
C37 C29 C30 C34 -0.78(19)
N2 C29 C30 C34 179.96(12)
C37 C29 C30 C31 178.69(12)
N2 C29 C30 C31 -0.57(19)
C34 C30 C31 C33 -61.72(17)
C29 C30 C31 C33 118.80(15)
C34 C30 C31 C32 62.01(17)
C29 C30 C31 C32 -117.47(15)
C29 C30 C34 C35 -1.1(2)
C31 C30 C34 C35 179.44(13)
C30 C34 C35 C36 1.5(2)
C34 C35 C36 C37 -0.1(2)
C35 C36 C37 C29 -1.7(2)
C35 C36 C37 C38 176.00(13)
C30 C29 C37 C36 2.14(19)
N2 C29 C37 C36 -178.62(12)
C30 C29 C37 C38 -175.48(12)
N2 C29 C37 C38 3.76(19)
C36 C37 C38 C39 71.45(16)
C29 C37 C38 C39 -110.91(14)
C36 C37 C38 C40 -52.50(17)
C29 C37 C38 C40 125.14(14)
C45 N4 C41 N3 0.48(15)
C47 N4 C41 N3 176.45(12)
C45 N4 C41 B1 -171.67(12)
C47 N4 C41 B1 4.3(2)
C43 N3 C41 N4 -0.33(15)
C42 N3 C41 N4 -175.09(12)
C43 N3 C41 B1 171.44(13)
C42 N3 C41 B1 -3.3(2)
C1 B1 C41 N4 -96.29(16)
B2 B1 C41 N4 78.18(16)
C1 B1 C41 N3 93.56(17)
B2 B1 C41 N3 -91.97(16)
C41 N3 C43 C45 0.06(16)
C42 N3 C43 C45 174.76(13)
C41 N3 C43 C44 -175.70(13)
C42 N3 C43 C44 -1.0(2)
N3 C43 C45 N4 0.23(15)
C44 C43 C45 N4 175.51(14)
N3 C43 C45 C46 -176.12(15)
C44 C43 C45 C46 -0.8(3)
C41 N4 C45 C43 -0.45(16)
C47 N4 C45 C43 -176.48(12)
C41 N4 C45 C46 176.29(13)
C47 N4 C45 C46 0.3(2)
